data_7132018
loop_
_publ_author_name
'Zurakowski, Joseph A.'
'Drover, Marcus W.'

_publ_section_title
;
 Cooperative Bond Activations by a Tucked-In Iron Complex
;
_journal_name_full 'Chemical Communications'
_journal_paper_doi 10.1039/D3CC03325B
_journal_year 2023
_chemical_formula_moiety 'C24 H20 B, C24 H47 Fe N2 P2'
_chemical_formula_sum 'C48 H67 B Fe N2 P2'
_chemical_formula_weight 800.63
_space_group_crystal_system triclinic
_space_group_IT_number 2
_space_group_name_Hall '-P 1'
_space_group_name_H-M_alt 'P -1'
_atom_sites_solution_hydrogens geom
_audit_creation_date 2022-10-17
_audit_creation_method
;
Olex2 1.3
(compiled 2020.11.12 svn.r5f609507 for OlexSys, GUI svn.r6408)
;
_audit_update_record
;
2023-05-31 deposited with the CCDC.	2023-08-15 downloaded from the CCDC.
;
_cell_angle_alpha 96.196(4)
_cell_angle_beta 93.280(4)
_cell_angle_gamma 105.849(4)
_cell_formula_units_Z 2
_cell_length_a 10.4118(10)
_cell_length_b 14.7221(14)
_cell_length_c 15.2322(16)
_cell_measurement_reflns_used 9910
_cell_measurement_temperature 170(2)
_cell_measurement_theta_max 26.39
_cell_measurement_theta_min 2.90
_cell_volume 2223.8(4)
_computing_molecular_graphics 'Olex2 1.3 (Dolomanov et al., 2009)'
_computing_publication_material 'Olex2 1.3 (Dolomanov et al., 2009)'
_computing_structure_refinement 'SHELXL 2018/3 (Sheldrick, 2015)'
_computing_structure_solution 'SHELXT 2018/2 (Sheldrick, 2018)'
_diffrn_ambient_temperature 170.0
_diffrn_measured_fraction_theta_full 0.997
_diffrn_measured_fraction_theta_max 0.994
_diffrn_measurement_device_type 'Bruker APEX-II CCD'
_diffrn_radiation_type MoK\a
_diffrn_radiation_wavelength 0.71073
_diffrn_reflns_av_R_equivalents 0.0916
_diffrn_reflns_av_unetI/netI 0.0381
_diffrn_reflns_Laue_measured_fraction_full 0.997
_diffrn_reflns_Laue_measured_fraction_max 0.994
_diffrn_reflns_limit_h_max 13
_diffrn_reflns_limit_h_min -13
_diffrn_reflns_limit_k_max 18
_diffrn_reflns_limit_k_min -18
_diffrn_reflns_limit_l_max 19
_diffrn_reflns_limit_l_min -19
_diffrn_reflns_number 94612
_diffrn_reflns_point_group_measured_fraction_full 0.997
_diffrn_reflns_point_group_measured_fraction_max 0.994
_diffrn_reflns_theta_full 25.242
_diffrn_reflns_theta_max 26.470
_diffrn_reflns_theta_min 2.960
_exptl_absorpt_coefficient_mu 0.445
_exptl_absorpt_correction_T_max 0.7454
_exptl_absorpt_correction_T_min 0.6684
_exptl_absorpt_correction_type multi-scan
_exptl_crystal_colour 'clear orangish red'
_exptl_crystal_colour_lustre clear
_exptl_crystal_colour_modifier orangish
_exptl_crystal_colour_primary red
_exptl_crystal_density_diffrn 1.196
_exptl_crystal_description block
_exptl_crystal_F_000 860
_exptl_crystal_size_max 0.1
_exptl_crystal_size_mid 0.07
_exptl_crystal_size_min 0.05
_refine_diff_density_max 1.059
_refine_diff_density_min -0.965
_refine_diff_density_rms 0.060
_refine_ls_extinction_method none
_refine_ls_goodness_of_fit_ref 1.029
_refine_ls_hydrogen_treatment constr
_refine_ls_matrix_type full
_refine_ls_number_parameters 659
_refine_ls_number_reflns 9147
_refine_ls_number_restraints 1352
_refine_ls_restrained_S_all 1.009
_refine_ls_R_factor_all 0.0753
_refine_ls_R_factor_gt 0.0542
_refine_ls_shift/su_max 0.001
_refine_ls_shift/su_mean 0.000
_refine_ls_structure_factor_coef Fsqd
_refine_ls_weighting_details 'w=1/[\s^2^(Fo^2^)+(0.0589P)^2^+2.9038P] where P=(Fo^2^+2Fc^2^)/3'
_refine_ls_weighting_scheme calc
_refine_ls_wR_factor_gt 0.1317
_refine_ls_wR_factor_ref 0.1458
_reflns_Friedel_coverage 0.000
_reflns_number_gt 7065
_reflns_number_total 9147
_reflns_threshold_expression 'I > 2\s(I)'
_cod_data_source_file d3cc03325b3.cif
_cod_data_source_block 1
_cod_database_code 7132018
_shelx_shelxl_version_number 2018/3
_shelx_space_group_comment
;
The symmetry employed for this shelxl refinement is uniquely defined
by the following loop, which should always be used as a source of
symmetry information in preference to the above space-group names.
They are only intended as comments.
;
_shelx_estimated_absorpt_t_max 0.978
_shelx_estimated_absorpt_t_min 0.957
_olex2_refinement_description
;
1. Fixed Uiso
 At 1.2 times of:
  All C(H) groups, All C(H,H) groups
 At 1.5 times of:
  All C(H,H,H) groups
2. Restrained distances
 C13A-P2A = C16A-P2A = C19A-P2A = C22A-P2A
 0.01 with sigma of 1.879
3. Uiso/Uaniso restraints and constraints
C25A \\sim C25B \\sim C26A \\sim C26B \\sim C27A \\sim C27B \\sim C28A \\sim
C28B \\sim C29A \\sim C29B \\sim C30A \\sim C30B: within 2A with sigma of 0.008
and sigma for terminal atoms of 0.016 within 2A
C11A \\sim C11B \\sim C12A \\sim C12B \\sim C13A \\sim C13B \\sim C14A \\sim
C14B \\sim C15A \\sim C15B \\sim C16A \\sim C16B \\sim C17A \\sim C17B: within
2A with sigma of 0.008 and sigma for terminal atoms of 0.016 within 2A
C18A \\sim C18B \\sim C19A \\sim C19B \\sim C20A \\sim C20B \\sim C21A \\sim
C21B \\sim C22A \\sim C22B \\sim C23A \\sim C23B \\sim C24A \\sim C24B: within
2A with sigma of 0.008 and sigma for terminal atoms of 0.016 within 2A
P2A \\sim P2B: within 2A with sigma of 0.008 and sigma for terminal atoms of
0.016 within 2A
Uanis(C25A) \\sim Ueq, Uanis(C25B) \\sim Ueq, Uanis(C26A) \\sim Ueq,
Uanis(C26B) \\sim Ueq, Uanis(C27A) \\sim Ueq, Uanis(C27B) \\sim Ueq,
Uanis(C28A) \\sim Ueq, Uanis(C28B) \\sim Ueq, Uanis(C29A) \\sim Ueq,
Uanis(C29B) \\sim Ueq, Uanis(C30A) \\sim Ueq, Uanis(C30B) \\sim Ueq: with sigma
of 0.008 and sigma for terminal atoms of 0.016
Uanis(C11A) \\sim Ueq, Uanis(C11B) \\sim Ueq, Uanis(C12A) \\sim Ueq,
Uanis(C12B) \\sim Ueq, Uanis(C13A) \\sim Ueq, Uanis(C13B) \\sim Ueq,
Uanis(C14A) \\sim Ueq, Uanis(C14B) \\sim Ueq, Uanis(C15A) \\sim Ueq,
Uanis(C15B) \\sim Ueq, Uanis(C16A) \\sim Ueq, Uanis(C16B) \\sim Ueq,
Uanis(C17A) \\sim Ueq, Uanis(C17B) \\sim Ueq: with sigma of 0.008 and sigma for
terminal atoms of 0.016
Uanis(C18A) \\sim Ueq, Uanis(C18B) \\sim Ueq, Uanis(C19A) \\sim Ueq,
Uanis(C19B) \\sim Ueq, Uanis(C20A) \\sim Ueq, Uanis(C20B) \\sim Ueq,
Uanis(C21A) \\sim Ueq, Uanis(C21B) \\sim Ueq, Uanis(C22A) \\sim Ueq,
Uanis(C22B) \\sim Ueq, Uanis(C23A) \\sim Ueq, Uanis(C23B) \\sim Ueq,
Uanis(C24A) \\sim Ueq, Uanis(C24B) \\sim Ueq: with sigma of 0.008 and sigma for
terminal atoms of 0.016
Uanis(P2A) \\sim Ueq, Uanis(P2B) \\sim Ueq: with sigma of 0.008 and sigma for
terminal atoms of 0.016
4. Rigid body (RIGU) restrains
 All non-hydrogen atoms
 with sigma for 1-2 distances of 0.004 and sigma for 1-3 distances of 0.004
5. Same fragment restrains
{P2A, C11A, C12A, C13A, C14A, C15A, C16A, C17A, C18A, C19A, C20A, C21A, C22A,
C23A, C24A} sigma for 1-2: 0.02, 1-3: 0.04
as in
{P2B, C11B, C12B, C13B, C14B, C15B, C16B, C17B, C18B, C19B, C20B, C21B, C22B,
C23B, C24B}
6. Others
 Sof(P2B)=Sof(C11B)=Sof(H11C)=Sof(H11D)=Sof(C12B)=Sof(H12C)=Sof(H12D)=
 Sof(C13B)=Sof(H13C)=Sof(H13D)=Sof(C14B)=Sof(H14C)=Sof(H14D)=Sof(C15B)=
 Sof(H15D)=Sof(H15E)=Sof(H15F)=Sof(C16B)=Sof(H16C)=Sof(H16D)=Sof(C17B)=
 Sof(H17C)=Sof(H17D)=Sof(C18B)=Sof(H18D)=Sof(H18E)=Sof(H18F)=Sof(C19B)=
 Sof(H19C)=Sof(H19D)=Sof(C20B)=Sof(H20C)=Sof(H20D)=Sof(C21B)=Sof(H21D)=
 Sof(H21E)=Sof(H21F)=Sof(C22B)=Sof(H22C)=Sof(H22D)=Sof(C23B)=Sof(H23C)=
 Sof(H23D)=Sof(C24B)=Sof(H24D)=Sof(H24E)=Sof(H24F)=1-FVAR(1)
 Sof(P2A)=Sof(C11A)=Sof(H11A)=Sof(H11B)=Sof(C12A)=Sof(H12A)=Sof(H12B)=
 Sof(C13A)=Sof(H13A)=Sof(H13B)=Sof(C14A)=Sof(H14A)=Sof(H14B)=Sof(C15A)=
 Sof(H15A)=Sof(H15B)=Sof(H15C)=Sof(C16A)=Sof(H16A)=Sof(H16B)=Sof(C17A)=
 Sof(H17A)=Sof(H17B)=Sof(C18A)=Sof(H18A)=Sof(H18B)=Sof(H18C)=Sof(C19A)=
 Sof(H19A)=Sof(H19B)=Sof(C20A)=Sof(H20A)=Sof(H20B)=Sof(C21A)=Sof(H21A)=
 Sof(H21B)=Sof(H21C)=Sof(C22A)=Sof(H22A)=Sof(H22B)=Sof(C23A)=Sof(H23A)=
 Sof(H23B)=Sof(C24A)=Sof(H24A)=Sof(H24B)=Sof(H24C)=FVAR(1)
 Sof(C25B)=Sof(C26B)=Sof(H26B)=Sof(C27B)=Sof(H27B)=Sof(C28B)=Sof(H28B)=
 Sof(C29B)=Sof(H29B)=Sof(C30B)=Sof(H30B)=1-FVAR(2)
 Sof(C25A)=Sof(C26A)=Sof(H26A)=Sof(C27A)=Sof(H27A)=Sof(C28A)=Sof(H28A)=
 Sof(C29A)=Sof(H29A)=Sof(C30A)=Sof(H30A)=FVAR(2)
7.a Secondary CH2 refined with riding coordinates:
 C11A(H11A,H11B), C12A(H12A,H12B), C13A(H13A,H13B), C14A(H14A,H14B), C16A(H16A,
 H16B), C17A(H17A,H17B), C19A(H19A,H19B), C20A(H20A,H20B), C22A(H22A,H22B),
 C23A(H23A,H23B), C11B(H11C,H11D), C12B(H12C,H12D), C13B(H13C,H13D), C14B(H14C,
 H14D), C16B(H16C,H16D), C17B(H17C,H17D), C19B(H19C,H19D), C20B(H20C,H20D),
 C22B(H22C,H22D), C23B(H23C,H23D)
7.b Aromatic/amide H refined with riding coordinates:
 C26A(H26A), C27A(H27A), C28A(H28A), C29A(H29A), C30A(H30A), C26B(H26B),
 C27B(H27B), C28B(H28B), C29B(H29B), C30B(H30B), C31(H31), C32(H32), C33(H33),
 C34(H34), C35(H35), C38(H38), C39(H39), C40(H40), C41(H41), C42(H42), C44(H44),
  C45(H45), C46(H46), C47(H47), C48(H48)
7.c Fitted hexagon refined as free rotating group:
 C25A(C26A,C27A,C28A,C29A,C30A), C25B(C26B,C27B,C28B,C29B,C30B)
7.d Idealised Me refined with riding coordinates:
 C15A(H15A,H15B,H15C), C18A(H18A,H18B,H18C), C21A(H21A,H21B,H21C), C24A(H24A,
 H24B,H24C), C15B(H15D,H15E,H15F), C18B(H18D,H18E,H18F), C21B(H21D,H21E,H21F),
 C24B(H24D,H24E,H24F)
7.e Idealised Me refined as rotating group:
 C6(H6A,H6B,H6C), C7(H7A,H7B,H7C), C8(H8A,H8B,H8C), C9(H9A,H9B,H9C), C10(H10A,
 H10B,H10C)
;
_olex2_submission_special_instructions 'No special instructions were received'

loop_
_space_group_symop_operation_xyz
'x, y, z'
'-x, -y, -z'

loop_
_atom_site_label
_atom_site_type_symbol
_atom_site_fract_x
_atom_site_fract_y
_atom_site_fract_z
_atom_site_U_iso_or_equiv
_atom_site_adp_type
_atom_site_occupancy
_atom_site_site_symmetry_order
_atom_site_calc_flag
_atom_site_refinement_flags_posn
_atom_site_refinement_flags_adp
_atom_site_refinement_flags_occupancy
_atom_site_disorder_assembly
_atom_site_disorder_group
B1 B 0.1373(4) 0.7682(2) 0.1898(2) 0.0334(7) Uani 1 1 d . . . . .
C1 C 0.4568(3) 0.7776(2) 0.56971(18) 0.0371(6) Uani 1 1 d . . . . .
C2 C 0.4621(3) 0.8500(2) 0.63959(19) 0.0345(6) Uani 1 1 d . . . . .
C3 C 0.5343(3) 0.8321(2) 0.71613(18) 0.0333(6) Uani 1 1 d . . . . .
C4 C 0.5781(3) 0.7502(2) 0.6900(2) 0.0371(6) Uani 1 1 d . . . . .
C5 C 0.5280(3) 0.7150(2) 0.6007(2) 0.0397(7) Uani 1 1 d . . . . .
C6 C 0.3997(4) 0.7722(3) 0.4758(2) 0.0518(9) Uani 1 1 d . . . . .
H6A H 0.332487 0.807531 0.474647 0.078 Uiso 1 1 calc R U . . .
H6B H 0.357579 0.705437 0.451696 0.078 Uiso 1 1 calc R U . . .
H6C H 0.471761 0.800023 0.439724 0.078 Uiso 1 1 calc R U . . .
C7 C 0.4206(4) 0.9386(2) 0.6303(2) 0.0478(8) Uani 1 1 d . . . . .
H7A H 0.484860 0.980365 0.597235 0.072 Uiso 1 1 calc R U . . .
H7B H 0.418489 0.971908 0.689296 0.072 Uiso 1 1 calc R U . . .
H7C H 0.331152 0.921525 0.598369 0.072 Uiso 1 1 calc R U . . .
C8 C 0.5778(3) 0.8971(2) 0.80157(19) 0.0432(7) Uani 1 1 d . . . . .
H8A H 0.581134 0.859218 0.850334 0.065 Uiso 1 1 calc R U . . .
H8B H 0.513785 0.934153 0.812169 0.065 Uiso 1 1 calc R U . . .
H8C H 0.666958 0.940362 0.798134 0.065 Uiso 1 1 calc R U . . .
C9 C 0.6781(3) 0.7171(3) 0.7425(2) 0.0522(9) Uani 1 1 d . . . . .
H9A H 0.652828 0.647314 0.734465 0.078 Uiso 1 1 calc R U . . .
H9B H 0.680157 0.740447 0.805427 0.078 Uiso 1 1 calc R U . . .
H9C H 0.767097 0.741676 0.722030 0.078 Uiso 1 1 calc R U . . .
C10 C 0.5526(4) 0.6315(3) 0.5452(3) 0.0581(10) Uani 1 1 d . . . . .
H10A H 0.625467 0.654362 0.508045 0.087 Uiso 1 1 calc R U . . .
H10B H 0.470851 0.596794 0.507395 0.087 Uiso 1 1 calc R U . . .
H10C H 0.577504 0.589023 0.584099 0.087 Uiso 1 1 calc R U . . .
C25A C 0.0790(10) 0.8469(7) 0.2568(7) 0.0371(17) Uani 0.411(14) 1 d G U P A 1
C26A C 0.1752(9) 0.9218(7) 0.3070(7) 0.0390(16) Uani 0.411(14) 1 d G U P A 1
H26A H 0.267673 0.929671 0.300433 0.047 Uiso 0.411(14) 1 calc R U P A 1
C27A C 0.1362(11) 0.9850(6) 0.3670(6) 0.0433(16) Uani 0.411(14) 1 d G U P A 1
H27A H 0.201985 1.036213 0.401323 0.052 Uiso 0.411(14) 1 calc R U P A 1
C28A C 0.0009(12) 0.9735(6) 0.3766(6) 0.0419(16) Uani 0.411(14) 1 d G U P A 1
H28A H -0.025725 1.016727 0.417573 0.050 Uiso 0.411(14) 1 calc R U P A 1
C29A C -0.0953(10) 0.8986(7) 0.3263(6) 0.0426(16) Uani 0.411(14) 1 d G U P A 1
H29A H -0.187748 0.890701 0.332933 0.051 Uiso 0.411(14) 1 calc R U P A 1
C30A C -0.0563(9) 0.8353(7) 0.2664(7) 0.0431(17) Uani 0.411(14) 1 d G U P A 1
H30A H -0.122062 0.784159 0.232043 0.052 Uiso 0.411(14) 1 calc R U P A 1
C25B C 0.1098(7) 0.8550(4) 0.2613(5) 0.0313(12) Uani 0.589(14) 1 d G U P A 2
C26B C 0.2143(7) 0.9209(5) 0.3144(5) 0.0430(14) Uani 0.589(14) 1 d G U P A 2
H26B H 0.304202 0.919778 0.308612 0.052 Uiso 0.589(14) 1 calc R U P A 2
C27B C 0.1871(8) 0.9884(4) 0.3760(4) 0.0473(14) Uani 0.589(14) 1 d G U P A 2
H27B H 0.258450 1.033468 0.412339 0.057 Uiso 0.589(14) 1 calc R U P A 2
C28B C 0.0555(9) 0.9900(4) 0.3845(4) 0.0417(14) Uani 0.589(14) 1 d G U P A 2
H28B H 0.036913 1.036202 0.426624 0.050 Uiso 0.589(14) 1 calc R U P A 2
C29B C -0.0489(8) 0.9241(5) 0.3314(4) 0.0423(13) Uani 0.589(14) 1 d G U P A 2
H29B H -0.138872 0.925245 0.337180 0.051 Uiso 0.589(14) 1 calc R U P A 2
C30B C -0.0218(7) 0.8566(5) 0.2698(4) 0.0380(13) Uani 0.589(14) 1 d G U P A 2
H30B H -0.093122 0.811554 0.233452 0.046 Uiso 0.589(14) 1 calc R U P A 2
C31 C -0.0413(4) 0.7853(2) 0.0640(2) 0.0433(7) Uani 1 1 d . . . . .
H31 H -0.020110 0.850756 0.087057 0.052 Uiso 1 1 calc R U . . .
C32 C -0.1331(4) 0.7517(3) -0.0093(2) 0.0503(8) Uani 1 1 d . . . . .
H32 H -0.174258 0.794062 -0.034796 0.060 Uiso 1 1 calc R U . . .
C33 C -0.1661(3) 0.6577(2) -0.0462(2) 0.0443(7) Uani 1 1 d . . . . .
H33 H -0.228782 0.635049 -0.096967 0.053 Uiso 1 1 calc R U . . .
C34 C -0.1058(3) 0.5974(2) -0.0077(2) 0.0399(7) Uani 1 1 d . . . . .
H34 H -0.126514 0.532409 -0.032127 0.048 Uiso 1 1 calc R U . . .
C35 C -0.0150(3) 0.6316(2) 0.06673(19) 0.0351(6) Uani 1 1 d . . . . .
H35 H 0.023922 0.588227 0.092424 0.042 Uiso 1 1 calc R U . . .
C36 C 0.0221(3) 0.7264(2) 0.10584(18) 0.0336(6) Uani 1 1 d . . . . .
C37 C 0.2828(3) 0.81520(18) 0.15130(18) 0.0352(6) Uani 1 1 d . . . . .
C38 C 0.2939(4) 0.8477(2) 0.0685(2) 0.0427(7) Uani 1 1 d . . . . .
H38 H 0.214159 0.842492 0.032351 0.051 Uiso 1 1 calc R U . . .
C39 C 0.4167(4) 0.8875(2) 0.0368(2) 0.0530(9) Uani 1 1 d . . . . .
H39 H 0.419007 0.908987 -0.019867 0.064 Uiso 1 1 calc R U . . .
C40 C 0.5342(4) 0.8960(2) 0.0865(3) 0.0571(9) Uani 1 1 d . . . . .
H40 H 0.618017 0.923048 0.064567 0.069 Uiso 1 1 calc R U . . .
C41 C 0.5292(4) 0.8648(2) 0.1687(2) 0.0513(8) Uani 1 1 d . . . . .
H41 H 0.609814 0.869906 0.203839 0.062 Uiso 1 1 calc R U . . .
C42 C 0.4055(3) 0.8258(2) 0.2001(2) 0.0437(7) Uani 1 1 d . . . . .
H42 H 0.404247 0.805443 0.257175 0.052 Uiso 1 1 calc R U . . .
C43 C 0.1496(3) 0.68068(19) 0.24504(18) 0.0302(6) Uani 1 1 d . . . . .
C44 C 0.2249(3) 0.6191(2) 0.2176(2) 0.0409(7) Uani 1 1 d . . . . .
H44 H 0.269706 0.628640 0.165261 0.049 Uiso 1 1 calc R U . . .
C45 C 0.2373(3) 0.5452(2) 0.2628(2) 0.0457(8) Uani 1 1 d . . . . .
H45 H 0.290368 0.505722 0.241674 0.055 Uiso 1 1 calc R U . . .
C46 C 0.1729(3) 0.5285(2) 0.3386(2) 0.0419(7) Uani 1 1 d . . . . .
H46 H 0.182921 0.478750 0.370831 0.050 Uiso 1 1 calc R U . . .
C47 C 0.0935(3) 0.5854(2) 0.3667(2) 0.0390(7) Uani 1 1 d . . . . .
H47 H 0.045995 0.573502 0.417645 0.047 Uiso 1 1 calc R U . . .
C48 C 0.0831(3) 0.6602(2) 0.32057(18) 0.0319(6) Uani 1 1 d . . . . .
H48 H 0.028616 0.698767 0.341367 0.038 Uiso 1 1 calc R U . . .
Fe1 Fe 0.36568(4) 0.71380(3) 0.67764(2) 0.02920(12) Uani 1 1 d . . . . .
N1 N 0.2601(3) 0.60996(19) 0.60407(17) 0.0382(6) Uani 1 1 d . . . . .
N2 N 0.2061(3) 0.5510(2) 0.5614(2) 0.0543(7) Uani 1 1 d . . . . .
P1 P 0.18720(8) 0.75277(7) 0.72580(6) 0.0455(2) Uani 1 1 d . . . . .
P2A P 0.3176(4) 0.6397(2) 0.8000(2) 0.0299(7) Uani 0.355(3) 1 d D U P B 1
C11A C 0.0745(8) 0.6709(6) 0.7700(6) 0.0335(16) Uani 0.355(3) 1 d D U P B 1
H11A H 0.003151 0.696397 0.794033 0.040 Uiso 0.355(3) 1 calc R U P B 1
H11B H 0.033475 0.613436 0.726845 0.040 Uiso 0.355(3) 1 calc R U P B 1
C12A C 0.1668(9) 0.6505(7) 0.8451(6) 0.0329(17) Uani 0.355(3) 1 d D U P B 1
H12A H 0.120814 0.590810 0.868134 0.039 Uiso 0.355(3) 1 calc R U P B 1
H12B H 0.187947 0.703146 0.894575 0.039 Uiso 0.355(3) 1 calc R U P B 1
C13A C 0.2816(9) 0.5050(6) 0.7720(6) 0.0426(16) Uani 0.355(3) 1 d D U P B 1
H13A H 0.225493 0.488448 0.821423 0.051 Uiso 0.355(3) 1 calc R U P B 1
H13B H 0.214839 0.498540 0.721021 0.051 Uiso 0.355(3) 1 calc R U P B 1
C14A C 0.2993(14) 0.4204(8) 0.7532(10) 0.072(2) Uani 0.355(3) 1 d D U P B 1
H14A H 0.204214 0.385163 0.735623 0.086 Uiso 0.355(3) 1 calc R U P B 1
H14B H 0.313719 0.407772 0.814983 0.086 Uiso 0.355(3) 1 calc R U P B 1
C15A C 0.354(4) 0.3547(18) 0.714(3) 0.068(4) Uani 0.355(3) 1 d D U P B 1
H15A H 0.292410 0.316229 0.664075 0.103 Uiso 0.355(3) 1 calc R U P B 1
H15B H 0.370162 0.313403 0.757012 0.103 Uiso 0.355(3) 1 calc R U P B 1
H15C H 0.439146 0.387020 0.691942 0.103 Uiso 0.355(3) 1 calc R U P B 1
C16A C 0.440(2) 0.6629(19) 0.8972(11) 0.038(2) Uani 0.355(3) 1 d D U P B 1
H16A H 0.524026 0.649664 0.880027 0.046 Uiso 0.355(3) 1 calc R U P B 1
H16B H 0.461153 0.730264 0.923808 0.046 Uiso 0.355(3) 1 calc R U P B 1
C17A C 0.375(2) 0.5959(11) 0.9644(11) 0.037(2) Uani 0.355(3) 1 d D U P B 1
H17A H 0.289121 0.607368 0.979105 0.045 Uiso 0.355(3) 1 calc R U P B 1
H17B H 0.357108 0.528653 0.938133 0.045 Uiso 0.355(3) 1 calc R U P B 1
C18A C 0.470(2) 0.615(2) 1.0475(15) 0.036(4) Uani 0.355(3) 1 d D U P B 1
H18A H 0.556118 0.605601 1.032195 0.055 Uiso 0.355(3) 1 calc R U P B 1
H18B H 0.431569 0.571573 1.089416 0.055 Uiso 0.355(3) 1 calc R U P B 1
H18C H 0.484498 0.681080 1.074612 0.055 Uiso 0.355(3) 1 calc R U P B 1
C19A C 0.2064(17) 0.8694(16) 0.8004(15) 0.042(2) Uani 0.355(3) 1 d D U P B 1
H19A H 0.253739 0.869856 0.858791 0.050 Uiso 0.355(3) 1 calc R U P B 1
H19B H 0.255887 0.924692 0.772520 0.050 Uiso 0.355(3) 1 calc R U P B 1
C20A C 0.0569(15) 0.8703(12) 0.8100(10) 0.042(2) Uani 0.355(3) 1 d D U P B 1
H20A H 0.011748 0.872558 0.751584 0.050 Uiso 0.355(3) 1 calc R U P B 1
H20B H 0.006695 0.812328 0.833959 0.050 Uiso 0.355(3) 1 calc R U P B 1
C21A C 0.0623(16) 0.9586(12) 0.8732(10) 0.046(3) Uani 0.355(3) 1 d D U P B 1
H21A H 0.107706 0.955621 0.930549 0.069 Uiso 0.355(3) 1 calc R U P B 1
H21B H -0.029088 0.961896 0.881462 0.069 Uiso 0.355(3) 1 calc R U P B 1
H21C H 0.111741 1.015396 0.848508 0.069 Uiso 0.355(3) 1 calc R U P B 1
C22A C 0.0699(9) 0.7951(7) 0.6316(6) 0.0455(17) Uani 0.355(3) 1 d D U P B 1
H22A H -0.000834 0.816807 0.660913 0.055 Uiso 0.355(3) 1 calc R U P B 1
H22B H 0.126609 0.849452 0.605779 0.055 Uiso 0.355(3) 1 calc R U P B 1
C23A C 0.0067(10) 0.7169(8) 0.5598(6) 0.0487(18) Uani 0.355(3) 1 d D U P B 1
H23A H -0.036093 0.658854 0.586322 0.058 Uiso 0.355(3) 1 calc R U P B 1
H23B H 0.077100 0.703056 0.523902 0.058 Uiso 0.355(3) 1 calc R U P B 1
C24A C -0.097(2) 0.7400(16) 0.4998(15) 0.056(4) Uani 0.355(3) 1 d D U P B 1
H24A H -0.153055 0.770152 0.535690 0.084 Uiso 0.355(3) 1 calc R U P B 1
H24B H -0.153561 0.681224 0.465130 0.084 Uiso 0.355(3) 1 calc R U P B 1
H24C H -0.052338 0.783622 0.459504 0.084 Uiso 0.355(3) 1 calc R U P B 1
P2B P 0.35014(19) 0.61739(14) 0.78323(13) 0.0309(4) Uani 0.645(3) 1 d D U P B 2
C11B C 0.1273(6) 0.6665(4) 0.8145(4) 0.0379(11) Uani 0.645(3) 1 d D U P B 2
H11C H 0.163089 0.700078 0.874489 0.045 Uiso 0.645(3) 1 calc R U P B 2
H11D H 0.028175 0.648180 0.812068 0.045 Uiso 0.645(3) 1 calc R U P B 2
C12B C 0.1738(5) 0.5776(3) 0.7987(3) 0.0400(10) Uani 0.645(3) 1 d D U P B 2
H12C H 0.123482 0.535913 0.745366 0.048 Uiso 0.645(3) 1 calc R U P B 2
H12D H 0.159665 0.541603 0.850259 0.048 Uiso 0.645(3) 1 calc R U P B 2
C13B C 0.4027(5) 0.4981(4) 0.7529(4) 0.0473(11) Uani 0.645(3) 1 d D U P B 2
H13C H 0.489104 0.517244 0.726411 0.057 Uiso 0.645(3) 1 calc R U P B 2
H13D H 0.422402 0.476327 0.810157 0.057 Uiso 0.645(3) 1 calc R U P B 2
C14B C 0.3349(9) 0.4286(6) 0.7059(6) 0.0881(18) Uani 0.645(3) 1 d D U P B 2
H14C H 0.334892 0.444504 0.644414 0.106 Uiso 0.645(3) 1 calc R U P B 2
H14D H 0.241766 0.417661 0.722347 0.106 Uiso 0.645(3) 1 calc R U P B 2
C15B C 0.367(2) 0.3391(10) 0.7045(15) 0.074(2) Uani 0.645(3) 1 d D U P B 2
H15D H 0.458247 0.346859 0.686754 0.111 Uiso 0.645(3) 1 calc R U P B 2
H15E H 0.303353 0.290703 0.662059 0.111 Uiso 0.645(3) 1 calc R U P B 2
H15F H 0.362120 0.318895 0.763773 0.111 Uiso 0.645(3) 1 calc R U P B 2
C16B C 0.4344(12) 0.6647(11) 0.8932(6) 0.0365(14) Uani 0.645(3) 1 d D U P B 2
H16C H 0.530034 0.667474 0.890028 0.044 Uiso 0.645(3) 1 calc R U P B 2
H16D H 0.430463 0.731340 0.904951 0.044 Uiso 0.645(3) 1 calc R U P B 2
C17B C 0.3894(11) 0.6170(6) 0.9749(6) 0.0428(16) Uani 0.645(3) 1 d D U P B 2
H17C H 0.317814 0.642224 0.998924 0.051 Uiso 0.645(3) 1 calc R U P B 2
H17D H 0.350661 0.547779 0.956669 0.051 Uiso 0.645(3) 1 calc R U P B 2
C18B C 0.5010(14) 0.6322(13) 1.0473(9) 0.048(3) Uani 0.645(3) 1 d D U P B 2
H18D H 0.573857 0.609505 1.023566 0.072 Uiso 0.645(3) 1 calc R U P B 2
H18E H 0.466941 0.596731 1.095950 0.072 Uiso 0.645(3) 1 calc R U P B 2
H18F H 0.534858 0.700179 1.069369 0.072 Uiso 0.645(3) 1 calc R U P B 2
C19B C 0.1974(9) 0.8647(8) 0.7876(7) 0.0398(16) Uani 0.645(3) 1 d D U P B 2
H19C H 0.272958 0.878016 0.834101 0.048 Uiso 0.645(3) 1 calc R U P B 2
H19D H 0.222580 0.913644 0.747087 0.048 Uiso 0.645(3) 1 calc R U P B 2
C20B C 0.0759(8) 0.8811(7) 0.8335(5) 0.0498(17) Uani 0.645(3) 1 d D U P B 2
H20C H 0.005505 0.881157 0.786976 0.060 Uiso 0.645(3) 1 calc R U P B 2
H20D H 0.039524 0.826383 0.866102 0.060 Uiso 0.645(3) 1 calc R U P B 2
C21B C 0.1021(9) 0.9712(7) 0.8971(6) 0.054(2) Uani 0.645(3) 1 d D U P B 2
H21D H 0.169748 0.971631 0.944744 0.081 Uiso 0.645(3) 1 calc R U P B 2
H21E H 0.018810 0.974308 0.922605 0.081 Uiso 0.645(3) 1 calc R U P B 2
H21F H 0.134751 1.026413 0.865487 0.081 Uiso 0.645(3) 1 calc R U P B 2
C22B C 0.0451(4) 0.7184(3) 0.6477(3) 0.0364(10) Uani 0.645(3) 1 d D U P B 2
H22C H 0.029055 0.650579 0.623987 0.044 Uiso 0.645(3) 1 calc R U P B 2
H22D H -0.034177 0.724445 0.678194 0.044 Uiso 0.645(3) 1 calc R U P B 2
C23B C 0.0592(5) 0.7768(4) 0.5716(3) 0.0409(10) Uani 0.645(3) 1 d D U P B 2
H23C H 0.127548 0.761614 0.534539 0.049 Uiso 0.645(3) 1 calc R U P B 2
H23D H 0.091473 0.845133 0.595410 0.049 Uiso 0.645(3) 1 calc R U P B 2
C24B C -0.0720(10) 0.7590(8) 0.5135(8) 0.049(2) Uani 0.645(3) 1 d D U P B 2
H24D H -0.105683 0.691200 0.490746 0.074 Uiso 0.645(3) 1 calc R U P B 2
H24E H -0.056048 0.796395 0.463651 0.074 Uiso 0.645(3) 1 calc R U P B 2
H24F H -0.138297 0.778140 0.548720 0.074 Uiso 0.645(3) 1 calc R U P B 2

loop_
_atom_site_aniso_label
_atom_site_aniso_U_11
_atom_site_aniso_U_22
_atom_site_aniso_U_33
_atom_site_aniso_U_23
_atom_site_aniso_U_13
_atom_site_aniso_U_12
B1 0.0500(19) 0.0259(14) 0.0275(15) 0.0058(12) 0.0086(13) 0.0142(13)
C1 0.0382(16) 0.0394(15) 0.0261(13) 0.0047(11) 0.0027(11) -0.0019(12)
C2 0.0330(15) 0.0334(14) 0.0316(14) 0.0093(11) 0.0023(11) -0.0014(11)
C3 0.0296(14) 0.0355(14) 0.0284(13) 0.0052(11) 0.0014(11) -0.0020(11)
C4 0.0281(14) 0.0451(16) 0.0363(15) 0.0098(12) 0.0061(12) 0.0049(12)
C5 0.0351(15) 0.0432(16) 0.0358(15) 0.0018(12) 0.0090(12) 0.0030(13)
C6 0.052(2) 0.063(2) 0.0279(15) 0.0092(14) -0.0015(14) -0.0043(17)
C7 0.054(2) 0.0361(16) 0.0507(19) 0.0156(14) 0.0043(16) 0.0052(14)
C8 0.0484(18) 0.0405(16) 0.0303(15) 0.0024(12) 0.0001(13) -0.0033(14)
C9 0.0362(17) 0.075(2) 0.053(2) 0.0220(18) 0.0066(15) 0.0211(17)
C10 0.060(2) 0.062(2) 0.052(2) -0.0031(17) 0.0214(18) 0.0185(19)
C25A 0.049(3) 0.032(3) 0.030(3) 0.005(2) 0.002(3) 0.011(3)
C26A 0.042(3) 0.036(3) 0.040(3) -0.002(2) 0.007(3) 0.015(3)
C27A 0.045(3) 0.040(2) 0.045(3) -0.004(2) 0.006(3) 0.015(3)
C28A 0.048(3) 0.041(3) 0.041(3) 0.001(2) 0.008(3) 0.021(3)
C29A 0.046(3) 0.043(3) 0.043(3) 0.006(3) 0.010(3) 0.019(3)
C30A 0.049(3) 0.042(3) 0.040(3) 0.004(3) 0.011(3) 0.016(3)
C25B 0.041(3) 0.030(2) 0.030(2) 0.0115(18) 0.015(2) 0.017(2)
C26B 0.047(3) 0.041(2) 0.042(2) -0.0011(19) 0.007(3) 0.015(2)
C27B 0.050(3) 0.043(2) 0.046(2) -0.005(2) 0.007(3) 0.012(3)
C28B 0.051(3) 0.038(2) 0.038(2) 0.0003(19) 0.012(2) 0.017(2)
C29B 0.046(3) 0.040(3) 0.043(2) 0.002(2) 0.010(2) 0.016(2)
C30B 0.042(3) 0.036(3) 0.038(2) 0.003(2) 0.009(2) 0.014(2)
C31 0.062(2) 0.0370(16) 0.0377(16) 0.0060(13) 0.0032(14) 0.0250(15)
C32 0.062(2) 0.057(2) 0.0433(18) 0.0124(15) 0.0041(15) 0.0338(18)
C33 0.0374(16) 0.059(2) 0.0390(17) 0.0053(14) 0.0033(13) 0.0171(15)
C34 0.0387(16) 0.0398(16) 0.0405(16) 0.0014(13) 0.0108(13) 0.0099(13)
C35 0.0398(16) 0.0341(14) 0.0362(15) 0.0075(12) 0.0093(12) 0.0161(12)
C36 0.0432(16) 0.0323(14) 0.0307(14) 0.0090(11) 0.0117(12) 0.0160(12)
C37 0.0539(17) 0.0209(12) 0.0296(14) 0.0003(10) 0.0096(12) 0.0088(12)
C38 0.063(2) 0.0283(14) 0.0314(15) 0.0013(12) 0.0092(14) 0.0041(14)
C39 0.077(2) 0.0361(16) 0.0355(17) 0.0039(13) 0.0185(16) -0.0037(16)
C40 0.064(2) 0.0386(18) 0.057(2) -0.0017(15) 0.0240(18) -0.0061(16)
C41 0.0509(19) 0.0373(17) 0.058(2) 0.0015(15) 0.0083(16) 0.0011(15)
C42 0.0556(19) 0.0323(15) 0.0394(16) 0.0041(13) 0.0065(14) 0.0059(14)
C43 0.0338(14) 0.0268(13) 0.0291(13) 0.0039(10) 0.0020(11) 0.0072(11)
C44 0.0469(18) 0.0350(15) 0.0461(17) 0.0108(13) 0.0135(14) 0.0165(13)
C45 0.0447(18) 0.0354(16) 0.062(2) 0.0108(14) 0.0016(15) 0.0179(14)
C46 0.0432(17) 0.0301(14) 0.0491(18) 0.0162(13) -0.0103(14) 0.0035(13)
C47 0.0368(16) 0.0401(16) 0.0348(15) 0.0136(12) -0.0032(12) 0.0002(13)
C48 0.0327(14) 0.0325(14) 0.0295(13) 0.0068(11) 0.0017(11) 0.0068(11)
Fe1 0.0288(2) 0.0299(2) 0.0252(2) 0.00482(15) 0.00020(15) 0.00192(15)
N1 0.0367(14) 0.0408(14) 0.0319(13) 0.0088(11) 0.0074(11) -0.0007(11)
N2 0.065(2) 0.0522(18) 0.0453(17) 0.0106(14) 0.0104(15) 0.0134(15)
P1 0.0328(4) 0.0549(5) 0.0406(4) -0.0096(4) 0.0112(3) 0.0032(4)
P2A 0.0391(17) 0.0261(14) 0.0284(13) 0.0044(10) 0.0156(10) 0.0126(10)
C11A 0.030(3) 0.033(3) 0.036(4) -0.001(3) 0.008(3) 0.007(3)
C12A 0.032(3) 0.032(3) 0.036(3) 0.006(3) 0.018(3) 0.008(3)
C13A 0.048(3) 0.045(3) 0.040(3) 0.014(3) 0.016(3) 0.016(3)
C14A 0.071(4) 0.076(3) 0.074(4) 0.016(3) 0.011(3) 0.026(3)
C15A 0.084(7) 0.062(6) 0.066(7) 0.016(6) 0.000(6) 0.028(5)
C16A 0.046(4) 0.037(4) 0.031(3) 0.005(3) 0.005(3) 0.010(3)
C17A 0.048(4) 0.030(4) 0.033(3) 0.008(3) 0.001(3) 0.009(3)
C18A 0.037(7) 0.040(8) 0.033(5) 0.007(5) 0.008(5) 0.010(6)
C19A 0.047(3) 0.038(3) 0.044(4) 0.004(3) 0.009(3) 0.019(3)
C20A 0.049(3) 0.041(3) 0.040(4) 0.000(3) 0.010(3) 0.022(3)
C21A 0.055(7) 0.042(5) 0.043(6) 0.004(4) 0.006(5) 0.016(5)
C22A 0.041(3) 0.048(3) 0.047(3) 0.004(3) 0.001(3) 0.015(3)
C23A 0.045(3) 0.051(3) 0.047(3) 0.006(3) -0.001(3) 0.009(3)
C24A 0.044(6) 0.067(7) 0.050(6) 0.006(6) -0.007(4) 0.007(6)
P2B 0.0299(9) 0.0308(9) 0.0321(9) 0.0098(6) -0.0007(6) 0.0071(6)
C11B 0.037(3) 0.038(2) 0.043(3) 0.010(2) 0.017(2) 0.012(2)
C12B 0.041(2) 0.039(2) 0.042(2) 0.0116(18) 0.0070(18) 0.0106(18)
C13B 0.034(2) 0.063(3) 0.058(3) 0.036(2) 0.0064(19) 0.0231(19)
C14B 0.089(3) 0.098(3) 0.087(4) 0.014(3) 0.018(3) 0.039(3)
C15B 0.075(5) 0.071(5) 0.073(6) 0.007(5) -0.005(4) 0.017(4)
C16B 0.045(3) 0.036(2) 0.029(2) 0.008(2) 0.003(2) 0.010(2)
C17B 0.053(3) 0.040(4) 0.040(3) 0.014(3) 0.012(2) 0.015(3)
C18B 0.062(7) 0.055(7) 0.033(3) 0.017(3) 0.012(4) 0.017(5)
C19B 0.047(3) 0.037(2) 0.041(3) 0.008(2) 0.010(2) 0.018(2)
C20B 0.050(3) 0.052(3) 0.054(4) 0.006(3) 0.012(3) 0.023(2)
C21B 0.062(5) 0.043(4) 0.066(5) 0.008(3) 0.022(4) 0.027(4)
C22B 0.029(2) 0.036(2) 0.047(2) 0.0040(18) 0.0054(17) 0.0131(17)
C23B 0.035(2) 0.044(2) 0.042(2) 0.002(2) 0.0038(19) 0.0106(19)
C24B 0.037(4) 0.057(4) 0.049(4) -0.004(3) -0.003(3) 0.011(3)

loop_
_atom_type_symbol
_atom_type_description
_atom_type_scat_dispersion_real
_atom_type_scat_dispersion_imag
_atom_type_scat_source
C C 0.0033 0.0016 'International Tables Vol C Tables 4.2.6.8 and 6.1.1.4'
H H 0.0000 0.0000 'International Tables Vol C Tables 4.2.6.8 and 6.1.1.4'
B B 0.0013 0.0007 'International Tables Vol C Tables 4.2.6.8 and 6.1.1.4'
Fe Fe 0.3463 0.8444 'International Tables Vol C Tables 4.2.6.8 and 6.1.1.4'
N N 0.0061 0.0033 'International Tables Vol C Tables 4.2.6.8 and 6.1.1.4'
P P 0.1023 0.0942 'International Tables Vol C Tables 4.2.6.8 and 6.1.1.4'

loop_
_geom_angle_atom_site_label_1
_geom_angle_atom_site_label_2
_geom_angle_atom_site_label_3
_geom_angle
_geom_angle_site_symmetry_1
_geom_angle_site_symmetry_3
_geom_angle_publ_flag
C36 B1 C25A 105.6(4) . . ?
C36 B1 C25B 114.8(3) . . ?
C36 B1 C37 109.0(2) . . ?
C37 B1 C25A 114.8(4) . . ?
C37 B1 C25B 106.0(3) . . ?
C43 B1 C25A 108.8(5) . . ?
C43 B1 C25B 108.4(3) . . ?
C43 B1 C36 109.3(2) . . ?
C43 B1 C37 109.3(2) . . ?
C2 C1 C5 108.4(3) . . ?
C2 C1 C6 126.2(3) . . ?
C2 C1 Fe1 71.36(16) . . ?
C5 C1 C6 125.2(3) . . ?
C5 C1 Fe1 69.66(16) . . ?
C6 C1 Fe1 129.7(2) . . ?
C1 C2 C3 108.2(3) . . ?
C1 C2 C7 125.1(3) . . ?
C1 C2 Fe1 70.00(16) . . ?
C3 C2 C7 126.0(3) . . ?
C3 C2 Fe1 69.04(15) . . ?
C7 C2 Fe1 134.4(2) . . ?
C2 C3 C8 126.2(3) . . ?
C2 C3 Fe1 71.42(15) . . ?
C4 C3 C2 107.1(2) . . ?
C4 C3 C8 125.7(3) . . ?
C4 C3 Fe1 70.72(16) . . ?
C8 C3 Fe1 131.7(2) . . ?
C3 C4 C9 125.4(3) . . ?
C3 C4 Fe1 69.85(16) . . ?
C5 C4 C3 108.6(3) . . ?
C5 C4 C9 125.3(3) . . ?
C5 C4 Fe1 69.91(17) . . ?
C9 C4 Fe1 133.7(2) . . ?
C1 C5 C10 125.3(3) . . ?
C1 C5 Fe1 70.83(17) . . ?
C4 C5 C1 107.7(3) . . ?
C4 C5 C10 126.9(3) . . ?
C4 C5 Fe1 70.90(17) . . ?
C10 C5 Fe1 127.1(2) . . ?
C1 C6 H6A 109.5 . . ?
C1 C6 H6B 109.5 . . ?
C1 C6 H6C 109.5 . . ?
H6A C6 H6B 109.5 . . ?
H6A C6 H6C 109.5 . . ?
H6B C6 H6C 109.5 . . ?
C2 C7 H7A 109.5 . . ?
C2 C7 H7B 109.5 . . ?
C2 C7 H7C 109.5 . . ?
H7A C7 H7B 109.5 . . ?
H7A C7 H7C 109.5 . . ?
H7B C7 H7C 109.5 . . ?
C3 C8 H8A 109.5 . . ?
C3 C8 H8B 109.5 . . ?
C3 C8 H8C 109.5 . . ?
H8A C8 H8B 109.5 . . ?
H8A C8 H8C 109.5 . . ?
H8B C8 H8C 109.5 . . ?
C4 C9 H9A 109.5 . . ?
C4 C9 H9B 109.5 . . ?
C4 C9 H9C 109.5 . . ?
H9A C9 H9B 109.5 . . ?
H9A C9 H9C 109.5 . . ?
H9B C9 H9C 109.5 . . ?
C5 C10 H10A 109.5 . . ?
C5 C10 H10B 109.5 . . ?
C5 C10 H10C 109.5 . . ?
H10A C10 H10B 109.5 . . ?
H10A C10 H10C 109.5 . . ?
H10B C10 H10C 109.5 . . ?
C26A C25A B1 116.5(5) . . ?
C26A C25A C30A 120.0 . . ?
C30A C25A B1 123.3(5) . . ?
C25A C26A H26A 120.0 . . ?
C25A C26A C27A 120.0 . . ?
C27A C26A H26A 120.0 . . ?
C26A C27A H27A 120.0 . . ?
C26A C27A C28A 120.0 . . ?
C28A C27A H27A 120.0 . . ?
C27A C28A H28A 120.0 . . ?
C29A C28A C27A 120.0 . . ?
C29A C28A H28A 120.0 . . ?
C28A C29A H29A 120.0 . . ?
C30A C29A C28A 120.0 . . ?
C30A C29A H29A 120.0 . . ?
C25A C30A H30A 120.0 . . ?
C29A C30A C25A 120.0 . . ?
C29A C30A H30A 120.0 . . ?
C26B C25B B1 121.6(3) . . ?
C26B C25B C30B 120.0 . . ?
C30B C25B B1 118.3(3) . . ?
C25B C26B H26B 120.0 . . ?
C27B C26B C25B 120.0 . . ?
C27B C26B H26B 120.0 . . ?
C26B C27B H27B 120.0 . . ?
C26B C27B C28B 120.0 . . ?
C28B C27B H27B 120.0 . . ?
C27B C28B H28B 120.0 . . ?
C29B C28B C27B 120.0 . . ?
C29B C28B H28B 120.0 . . ?
C28B C29B H29B 120.0 . . ?
C28B C29B C30B 120.0 . . ?
C30B C29B H29B 120.0 . . ?
C25B C30B H30B 120.0 . . ?
C29B C30B C25B 120.0 . . ?
C29B C30B H30B 120.0 . . ?
C32 C31 H31 118.7 . . ?
C32 C31 C36 122.5(3) . . ?
C36 C31 H31 118.7 . . ?
C31 C32 H32 119.4 . . ?
C33 C32 C31 121.1(3) . . ?
C33 C32 H32 119.4 . . ?
C32 C33 H33 120.8 . . ?
C32 C33 C34 118.4(3) . . ?
C34 C33 H33 120.8 . . ?
C33 C34 H34 120.0 . . ?
C33 C34 C35 120.1(3) . . ?
C35 C34 H34 120.0 . . ?
C34 C35 H35 118.3 . . ?
C34 C35 C36 123.5(3) . . ?
C36 C35 H35 118.3 . . ?
C31 C36 B1 122.2(3) . . ?
C35 C36 B1 123.3(2) . . ?
C35 C36 C31 114.4(3) . . ?
C38 C37 B1 123.2(3) . . ?
C38 C37 C42 114.6(3) . . ?
C42 C37 B1 122.2(3) . . ?
C37 C38 H38 118.6 . . ?
C39 C38 C37 122.8(3) . . ?
C39 C38 H38 118.6 . . ?
C38 C39 H39 119.7 . . ?
C40 C39 C38 120.6(3) . . ?
C40 C39 H39 119.7 . . ?
C39 C40 H40 120.5 . . ?
C39 C40 C41 119.0(3) . . ?
C41 C40 H40 120.5 . . ?
C40 C41 H41 120.1 . . ?
C40 C41 C42 119.8(4) . . ?
C42 C41 H41 120.1 . . ?
C37 C42 H42 118.5 . . ?
C41 C42 C37 123.1(3) . . ?
C41 C42 H42 118.5 . . ?
C44 C43 B1 121.9(2) . . ?
C48 C43 B1 123.0(2) . . ?
C48 C43 C44 115.1(3) . . ?
C43 C44 H44 118.4 . . ?
C45 C44 C43 123.1(3) . . ?
C45 C44 H44 118.4 . . ?
C44 C45 H45 119.9 . . ?
C46 C45 C44 120.2(3) . . ?
C46 C45 H45 119.9 . . ?
C45 C46 H46 120.6 . . ?
C45 C46 C47 118.8(3) . . ?
C47 C46 H46 120.6 . . ?
C46 C47 H47 120.0 . . ?
C46 C47 C48 120.1(3) . . ?
C48 C47 H47 120.0 . . ?
C43 C48 H48 118.7 . . ?
C47 C48 C43 122.6(3) . . ?
C47 C48 H48 118.7 . . ?
C1 Fe1 C2 38.63(11) . . ?
C1 Fe1 P1 118.94(9) . . ?
C1 Fe1 P2A 166.06(13) . . ?
C1 Fe1 P2B 152.91(11) . . ?
C2 Fe1 P1 96.09(9) . . ?
C2 Fe1 P2A 141.24(11) . . ?
C2 Fe1 P2B 146.41(9) . . ?
C3 Fe1 C1 66.06(11) . . ?
C3 Fe1 C2 39.54(11) . . ?
C3 Fe1 C4 39.43(12) . . ?
C3 Fe1 P1 107.44(9) . . ?
C3 Fe1 P2A 106.69(12) . . ?
C3 Fe1 P2B 107.53(9) . . ?
C4 Fe1 C1 65.61(12) . . ?
C4 Fe1 C2 65.49(12) . . ?
C4 Fe1 P1 144.85(9) . . ?
C4 Fe1 P2A 101.05(12) . . ?
C4 Fe1 P2B 92.42(9) . . ?
C5 Fe1 C1 39.51(12) . . ?
C5 Fe1 C2 65.67(12) . . ?
C5 Fe1 C3 66.43(11) . . ?
C5 Fe1 C4 39.19(11) . . ?
C5 Fe1 P1 158.43(10) . . ?
C5 Fe1 P2A 127.24(13) . . ?
C5 Fe1 P2B 113.40(11) . . ?
N1 Fe1 C1 92.32(11) . . ?
N1 Fe1 C2 126.24(11) . . ?
N1 Fe1 C3 155.90(11) . . ?
N1 Fe1 C4 123.13(12) . . ?
N1 Fe1 C5 90.25(11) . . ?
N1 Fe1 P1 92.00(9) . . ?
N1 Fe1 P2A 92.01(11) . . ?
N1 Fe1 P2B 86.71(9) . . ?
P1 Fe1 P2A 74.13(10) . . ?
P1 Fe1 P2B 88.15(7) . . ?
N2 N1 Fe1 176.5(3) . . ?
C11A P1 Fe1 117.8(3) . . ?
C11A P1 C19A 105.1(7) . . ?
C11A P1 C22A 102.8(4) . . ?
C19A P1 Fe1 121.0(5) . . ?
C19A P1 C22A 89.7(8) . . ?
C22A P1 Fe1 115.8(3) . . ?
C11B P1 Fe1 104.03(16) . . ?
C19B P1 Fe1 123.1(3) . . ?
C19B P1 C11B 100.8(4) . . ?
C22B P1 Fe1 114.15(15) . . ?
C22B P1 C11B 100.9(3) . . ?
C22B P1 C19B 110.1(4) . . ?
C12A P2A Fe1 114.4(4) . . ?
C12A P2A C13A 102.2(4) . . ?
C12A P2A C16A 104.2(9) . . ?
C13A P2A Fe1 110.9(3) . . ?
C16A P2A Fe1 121.6(7) . . ?
C16A P2A C13A 101.0(10) . . ?
P1 C11A H11A 111.8 . . ?
P1 C11A H11B 111.8 . . ?
H11A C11A H11B 109.6 . . ?
C12A C11A P1 99.6(6) . . ?
C12A C11A H11A 111.8 . . ?
C12A C11A H11B 111.8 . . ?
P2A C12A H12A 110.0 . . ?
P2A C12A H12B 110.0 . . ?
C11A C12A P2A 108.3(6) . . ?
C11A C12A H12A 110.0 . . ?
C11A C12A H12B 110.0 . . ?
H12A C12A H12B 108.4 . . ?
P2A C13A H13A 95.8 . . ?
P2A C13A H13B 95.8 . . ?
H13A C13A H13B 103.3 . . ?
C14A C13A P2A 161.3(9) . . ?
C14A C13A H13A 95.8 . . ?
C14A C13A H13B 95.8 . . ?
C13A C14A H14A 97.3 . . ?
C13A C14A H14B 97.3 . . ?
C13A C14A C15A 156(2) . . ?
H14A C14A H14B 103.6 . . ?
C15A C14A H14A 97.3 . . ?
C15A C14A H14B 97.3 . . ?
C14A C15A H15A 109.5 . . ?
C14A C15A H15B 109.5 . . ?
C14A C15A H15C 109.5 . . ?
H15A C15A H15B 109.5 . . ?
H15A C15A H15C 109.5 . . ?
H15B C15A H15C 109.5 . . ?
P2A C16A H16A 110.3 . . ?
P2A C16A H16B 110.3 . . ?
H16A C16A H16B 108.6 . . ?
C17A C16A P2A 106.9(12) . . ?
C17A C16A H16A 110.3 . . ?
C17A C16A H16B 110.3 . . ?
C16A C17A H17A 109.9 . . ?
C16A C17A H17B 109.9 . . ?
H17A C17A H17B 108.3 . . ?
C18A C17A C16A 108.9(13) . . ?
C18A C17A H17A 109.9 . . ?
C18A C17A H17B 109.9 . . ?
C17A C18A H18A 109.5 . . ?
C17A C18A H18B 109.5 . . ?
C17A C18A H18C 109.5 . . ?
H18A C18A H18B 109.5 . . ?
H18A C18A H18C 109.5 . . ?
H18B C18A H18C 109.5 . . ?
P1 C19A H19A 111.2 . . ?
P1 C19A H19B 111.2 . . ?
H19A C19A H19B 109.1 . . ?
C20A C19A P1 103.0(11) . . ?
C20A C19A H19A 111.2 . . ?
C20A C19A H19B 111.2 . . ?
C19A C20A H20A 110.4 . . ?
C19A C20A H20B 110.4 . . ?
H20A C20A H20B 108.6 . . ?
C21A C20A C19A 106.7(12) . . ?
C21A C20A H20A 110.4 . . ?
C21A C20A H20B 110.4 . . ?
C20A C21A H21A 109.5 . . ?
C20A C21A H21B 109.5 . . ?
C20A C21A H21C 109.5 . . ?
H21A C21A H21B 109.5 . . ?
H21A C21A H21C 109.5 . . ?
H21B C21A H21C 109.5 . . ?
P1 C22A H22A 109.2 . . ?
P1 C22A H22B 109.2 . . ?
H22A C22A H22B 107.9 . . ?
C23A C22A P1 111.9(6) . . ?
C23A C22A H22A 109.2 . . ?
C23A C22A H22B 109.2 . . ?
C22A C23A H23A 109.0 . . ?
C22A C23A H23B 109.0 . . ?
C22A C23A C24A 112.8(11) . . ?
H23A C23A H23B 107.8 . . ?
C24A C23A H23A 109.0 . . ?
C24A C23A H23B 109.0 . . ?
C23A C24A H24A 109.5 . . ?
C23A C24A H24B 109.5 . . ?
C23A C24A H24C 109.5 . . ?
H24A C24A H24B 109.5 . . ?
H24A C24A H24C 109.5 . . ?
H24B C24A H24C 109.5 . . ?
C12B P2B Fe1 105.45(17) . . ?
C12B P2B C13B 104.8(2) . . ?
C12B P2B C16B 105.6(5) . . ?
C13B P2B Fe1 116.25(18) . . ?
C16B P2B Fe1 119.5(4) . . ?
C16B P2B C13B 104.0(6) . . ?
P1 C11B H11C 109.3 . . ?
P1 C11B H11D 109.3 . . ?
H11C C11B H11D 108.0 . . ?
C12B C11B P1 111.5(3) . . ?
C12B C11B H11C 109.3 . . ?
C12B C11B H11D 109.3 . . ?
P2B C12B H12C 110.4 . . ?
P2B C12B H12D 110.4 . . ?
C11B C12B P2B 106.4(3) . . ?
C11B C12B H12C 110.4 . . ?
C11B C12B H12D 110.4 . . ?
H12C C12B H12D 108.6 . . ?
P2B C13B H13C 106.1 . . ?
P2B C13B H13D 106.1 . . ?
H13C C13B H13D 106.3 . . ?
C14B C13B P2B 124.9(5) . . ?
C14B C13B H13C 106.1 . . ?
C14B C13B H13D 106.1 . . ?
C13B C14B H14C 107.3 . . ?
C13B C14B H14D 107.3 . . ?
C13B C14B C15B 120.2(11) . . ?
H14C C14B H14D 106.9 . . ?
C15B C14B H14C 107.3 . . ?
C15B C14B H14D 107.3 . . ?
C14B C15B H15D 109.5 . . ?
C14B C15B H15E 109.5 . . ?
C14B C15B H15F 109.5 . . ?
H15D C15B H15E 109.5 . . ?
H15D C15B H15F 109.5 . . ?
H15E C15B H15F 109.5 . . ?
P2B C16B H16C 106.9 . . ?
P2B C16B H16D 106.9 . . ?
H16C C16B H16D 106.7 . . ?
C17B C16B P2B 121.6(7) . . ?
C17B C16B H16C 106.9 . . ?
C17B C16B H16D 106.9 . . ?
C16B C17B H17C 108.8 . . ?
C16B C17B H17D 108.8 . . ?
H17C C17B H17D 107.7 . . ?
C18B C17B C16B 113.6(8) . . ?
C18B C17B H17C 108.8 . . ?
C18B C17B H17D 108.8 . . ?
C17B C18B H18D 109.5 . . ?
C17B C18B H18E 109.5 . . ?
C17B C18B H18F 109.5 . . ?
H18D C18B H18E 109.5 . . ?
H18D C18B H18F 109.5 . . ?
H18E C18B H18F 109.5 . . ?
P1 C19B H19C 107.2 . . ?
P1 C19B H19D 107.2 . . ?
H19C C19B H19D 106.8 . . ?
C20B C19B P1 120.6(7) . . ?
C20B C19B H19C 107.2 . . ?
C20B C19B H19D 107.2 . . ?
C19B C20B H20C 108.2 . . ?
C19B C20B H20D 108.2 . . ?
H20C C20B H20D 107.4 . . ?
C21B C20B C19B 116.2(7) . . ?
C21B C20B H20C 108.2 . . ?
C21B C20B H20D 108.2 . . ?
C20B C21B H21D 109.5 . . ?
C20B C21B H21E 109.5 . . ?
C20B C21B H21F 109.5 . . ?
H21D C21B H21E 109.5 . . ?
H21D C21B H21F 109.5 . . ?
H21E C21B H21F 109.5 . . ?
P1 C22B H22C 108.9 . . ?
P1 C22B H22D 108.9 . . ?
H22C C22B H22D 107.7 . . ?
C23B C22B P1 113.3(3) . . ?
C23B C22B H22C 108.9 . . ?
C23B C22B H22D 108.9 . . ?
C22B C23B H23C 109.0 . . ?
C22B C23B H23D 109.0 . . ?
C22B C23B C24B 113.0(6) . . ?
H23C C23B H23D 107.8 . . ?
C24B C23B H23C 109.0 . . ?
C24B C23B H23D 109.0 . . ?
C23B C24B H24D 109.5 . . ?
C23B C24B H24E 109.5 . . ?
C23B C24B H24F 109.5 . . ?
H24D C24B H24E 109.5 . . ?
H24D C24B H24F 109.5 . . ?
H24E C24B H24F 109.5 . . ?

loop_
_geom_bond_atom_site_label_1
_geom_bond_atom_site_label_2
_geom_bond_distance
_geom_bond_site_symmetry_2
_geom_bond_publ_flag
B1 C25A 1.718(7) . ?
B1 C25B 1.684(5) . ?
B1 C36 1.645(5) . ?
B1 C37 1.654(4) . ?
B1 C43 1.641(4) . ?
C1 C2 1.411(4) . ?
C1 C5 1.430(5) . ?
C1 C6 1.503(4) . ?
C1 Fe1 2.123(3) . ?
C2 C3 1.438(4) . ?
C2 C7 1.500(4) . ?
C2 Fe1 2.141(3) . ?
C3 C4 1.427(4) . ?
C3 C8 1.497(4) . ?
C3 Fe1 2.109(3) . ?
C4 C5 1.418(4) . ?
C4 C9 1.493(4) . ?
C4 Fe1 2.121(3) . ?
C5 C10 1.505(4) . ?
C5 Fe1 2.108(3) . ?
C6 H6A 0.9800 . ?
C6 H6B 0.9800 . ?
C6 H6C 0.9800 . ?
C7 H7A 0.9800 . ?
C7 H7B 0.9800 . ?
C7 H7C 0.9800 . ?
C8 H8A 0.9800 . ?
C8 H8B 0.9800 . ?
C8 H8C 0.9800 . ?
C9 H9A 0.9800 . ?
C9 H9B 0.9800 . ?
C9 H9C 0.9800 . ?
C10 H10A 0.9800 . ?
C10 H10B 0.9800 . ?
C10 H10C 0.9800 . ?
C25A C26A 1.3900 . ?
C25A C30A 1.3900 . ?
C26A H26A 0.9500 . ?
C26A C27A 1.3900 . ?
C27A H27A 0.9500 . ?
C27A C28A 1.3900 . ?
C28A H28A 0.9500 . ?
C28A C29A 1.3900 . ?
C29A H29A 0.9500 . ?
C29A C30A 1.3900 . ?
C30A H30A 0.9500 . ?
C25B C26B 1.3900 . ?
C25B C30B 1.3900 . ?
C26B H26B 0.9500 . ?
C26B C27B 1.3900 . ?
C27B H27B 0.9500 . ?
C27B C28B 1.3900 . ?
C28B H28B 0.9500 . ?
C28B C29B 1.3900 . ?
C29B H29B 0.9500 . ?
C29B C30B 1.3900 . ?
C30B H30B 0.9500 . ?
C31 H31 0.9500 . ?
C31 C32 1.381(5) . ?
C31 C36 1.407(4) . ?
C32 H32 0.9500 . ?
C32 C33 1.377(5) . ?
C33 H33 0.9500 . ?
C33 C34 1.378(4) . ?
C34 H34 0.9500 . ?
C34 C35 1.388(4) . ?
C35 H35 0.9500 . ?
C35 C36 1.397(4) . ?
C37 C38 1.396(4) . ?
C37 C42 1.402(5) . ?
C38 H38 0.9500 . ?
C38 C39 1.390(5) . ?
C39 H39 0.9500 . ?
C39 C40 1.370(6) . ?
C40 H40 0.9500 . ?
C40 C41 1.379(5) . ?
C41 H41 0.9500 . ?
C41 C42 1.394(5) . ?
C42 H42 0.9500 . ?
C43 C44 1.399(4) . ?
C43 C48 1.395(4) . ?
C44 H44 0.9500 . ?
C44 C45 1.379(4) . ?
C45 H45 0.9500 . ?
C45 C46 1.379(5) . ?
C46 H46 0.9500 . ?
C46 C47 1.382(5) . ?
C47 H47 0.9500 . ?
C47 C48 1.394(4) . ?
C48 H48 0.9500 . ?
Fe1 N1 1.836(3) . ?
Fe1 P1 2.2289(9) . ?
Fe1 P2A 2.273(3) . ?
Fe1 P2B 2.2416(17) . ?
N1 N2 1.030(4) . ?
P1 C11A 1.667(8) . ?
P1 C19A 1.909(18) . ?
P1 C22A 2.085(9) . ?
P1 C11B 1.966(5) . ?
P1 C19B 1.781(10) . ?
P1 C22B 1.766(5) . ?
P2A C12A 1.789(9) . ?
P2A C13A 1.910(8) . ?
P2A C16A 1.836(13) . ?
C11A H11A 0.9900 . ?
C11A H11B 0.9900 . ?
C11A C12A 1.558(11) . ?
C12A H12A 0.9900 . ?
C12A H12B 0.9900 . ?
C13A H13A 0.9900 . ?
C13A H13B 0.9900 . ?
C13A C14A 1.311(12) . ?
C14A H14A 0.9900 . ?
C14A H14B 0.9900 . ?
C14A C15A 1.354(16) . ?
C15A H15A 0.9800 . ?
C15A H15B 0.9800 . ?
C15A H15C 0.9800 . ?
C16A H16A 0.9900 . ?
C16A H16B 0.9900 . ?
C16A C17A 1.552(14) . ?
C17A H17A 0.9900 . ?
C17A H17B 0.9900 . ?
C17A C18A 1.511(13) . ?
C18A H18A 0.9800 . ?
C18A H18B 0.9800 . ?
C18A H18C 0.9800 . ?
C19A H19A 0.9900 . ?
C19A H19B 0.9900 . ?
C19A C20A 1.576(14) . ?
C20A H20A 0.9900 . ?
C20A H20B 0.9900 . ?
C20A C21A 1.519(13) . ?
C21A H21A 0.9800 . ?
C21A H21B 0.9800 . ?
C21A H21C 0.9800 . ?
C22A H22A 0.9900 . ?
C22A H22B 0.9900 . ?
C22A C23A 1.479(11) . ?
C23A H23A 0.9900 . ?
C23A H23B 0.9900 . ?
C23A C24A 1.508(14) . ?
C24A H24A 0.9800 . ?
C24A H24B 0.9800 . ?
C24A H24C 0.9800 . ?
P2B C12B 1.806(5) . ?
P2B C13B 1.994(6) . ?
P2B C16B 1.819(8) . ?
C11B H11C 0.9900 . ?
C11B H11D 0.9900 . ?
C11B C12B 1.515(7) . ?
C12B H12C 0.9900 . ?
C12B H12D 0.9900 . ?
C13B H13C 0.9900 . ?
C13B H13D 0.9900 . ?
C13B C14B 1.203(9) . ?
C14B H14C 0.9900 . ?
C14B H14D 0.9900 . ?
C14B C15B 1.445(12) . ?
C15B H15D 0.9800 . ?
C15B H15E 0.9800 . ?
C15B H15F 0.9800 . ?
C16B H16C 0.9900 . ?
C16B H16D 0.9900 . ?
C16B C17B 1.528(8) . ?
C17B H17C 0.9900 . ?
C17B H17D 0.9900 . ?
C17B C18B 1.508(9) . ?
C18B H18D 0.9800 . ?
C18B H18E 0.9800 . ?
C18B H18F 0.9800 . ?
C19B H19C 0.9900 . ?
C19B H19D 0.9900 . ?
C19B C20B 1.542(9) . ?
C20B H20C 0.9900 . ?
C20B H20D 0.9900 . ?
C20B C21B 1.507(8) . ?
C21B H21D 0.9800 . ?
C21B H21E 0.9800 . ?
C21B H21F 0.9800 . ?
C22B H22C 0.9900 . ?
C22B H22D 0.9900 . ?
C22B C23B 1.507(6) . ?
C23B H23C 0.9900 . ?
C23B H23D 0.9900 . ?
C23B C24B 1.528(8) . ?
C24B H24D 0.9800 . ?
C24B H24E 0.9800 . ?
C24B H24F 0.9800 . ?

loop_
_geom_torsion_atom_site_label_1
_geom_torsion_atom_site_label_2
_geom_torsion_atom_site_label_3
_geom_torsion_atom_site_label_4
_geom_torsion
_geom_torsion_site_symmetry_1
_geom_torsion_site_symmetry_2
_geom_torsion_site_symmetry_3
_geom_torsion_site_symmetry_4
_geom_torsion_publ_flag
B1 C25A C26A C27A -176.0(9) . . . . ?
B1 C25A C30A C29A 175.7(9) . . . . ?
B1 C25B C26B C27B -176.5(6) . . . . ?
B1 C25B C30B C29B 176.7(6) . . . . ?
B1 C37 C38 C39 179.8(3) . . . . ?
B1 C37 C42 C41 179.7(3) . . . . ?
B1 C43 C44 C45 179.8(3) . . . . ?
B1 C43 C48 C47 179.6(3) . . . . ?
C1 C2 C3 C4 2.8(3) . . . . ?
C1 C2 C3 C8 172.2(3) . . . . ?
C1 C2 C3 Fe1 -59.3(2) . . . . ?
C2 C1 C5 C4 -0.5(3) . . . . ?
C2 C1 C5 C10 -176.4(3) . . . . ?
C2 C1 C5 Fe1 61.2(2) . . . . ?
C2 C3 C4 C5 -3.1(3) . . . . ?
C2 C3 C4 C9 167.5(3) . . . . ?
C2 C3 C4 Fe1 -62.54(19) . . . . ?
C3 C4 C5 C1 2.3(3) . . . . ?
C3 C4 C5 C10 178.1(3) . . . . ?
C3 C4 C5 Fe1 -59.4(2) . . . . ?
C5 C1 C2 C3 -1.4(3) . . . . ?
C5 C1 C2 C7 169.0(3) . . . . ?
C5 C1 C2 Fe1 -60.1(2) . . . . ?
C6 C1 C2 C3 -175.3(3) . . . . ?
C6 C1 C2 C7 -4.9(5) . . . . ?
C6 C1 C2 Fe1 126.1(3) . . . . ?
C6 C1 C5 C4 173.4(3) . . . . ?
C6 C1 C5 C10 -2.5(5) . . . . ?
C6 C1 C5 Fe1 -124.9(3) . . . . ?
C7 C2 C3 C4 -167.5(3) . . . . ?
C7 C2 C3 C8 1.9(5) . . . . ?
C7 C2 C3 Fe1 130.4(3) . . . . ?
C8 C3 C4 C5 -172.6(3) . . . . ?
C8 C3 C4 C9 -1.9(5) . . . . ?
C8 C3 C4 Fe1 128.0(3) . . . . ?
C9 C4 C5 C1 -168.4(3) . . . . ?
C9 C4 C5 C10 7.4(5) . . . . ?
C9 C4 C5 Fe1 129.9(3) . . . . ?
C25A B1 C36 C31 42.4(5) . . . . ?
C25A B1 C36 C35 -141.7(5) . . . . ?
C25A B1 C37 C38 -94.8(6) . . . . ?
C25A B1 C37 C42 85.0(6) . . . . ?
C25A B1 C43 C44 -163.4(4) . . . . ?
C25A B1 C43 C48 18.6(5) . . . . ?
C25A C26A C27A C28A 0.0 . . . . ?
C26A C25A C30A C29A 0.0 . . . . ?
C26A C27A C28A C29A 0.0 . . . . ?
C27A C28A C29A C30A 0.0 . . . . ?
C28A C29A C30A C25A 0.0 . . . . ?
C30A C25A C26A C27A 0.0 . . . . ?
C25B B1 C36 C31 37.3(5) . . . . ?
C25B B1 C36 C35 -146.8(4) . . . . ?
C25B B1 C37 C38 -100.7(4) . . . . ?
C25B B1 C37 C42 79.0(4) . . . . ?
C25B B1 C43 C44 -152.4(4) . . . . ?
C25B B1 C43 C48 29.6(4) . . . . ?
C25B C26B C27B C28B 0.0 . . . . ?
C26B C25B C30B C29B 0.0 . . . . ?
C26B C27B C28B C29B 0.0 . . . . ?
C27B C28B C29B C30B 0.0 . . . . ?
C28B C29B C30B C25B 0.0 . . . . ?
C30B C25B C26B C27B 0.0 . . . . ?
C31 C32 C33 C34 0.5(5) . . . . ?
C32 C31 C36 B1 176.6(3) . . . . ?
C32 C31 C36 C35 0.4(5) . . . . ?
C32 C33 C34 C35 0.4(5) . . . . ?
C33 C34 C35 C36 -0.9(5) . . . . ?
C34 C35 C36 B1 -175.7(3) . . . . ?
C34 C35 C36 C31 0.5(4) . . . . ?
C36 B1 C25A C26A -151.2(5) . . . . ?
C36 B1 C25A C30A 32.9(7) . . . . ?
C36 B1 C25B C26B -155.7(3) . . . . ?
C36 B1 C25B C30B 27.7(5) . . . . ?
C36 B1 C37 C38 23.3(3) . . . . ?
C36 B1 C37 C42 -156.9(3) . . . . ?
C36 B1 C43 C44 81.8(3) . . . . ?
C36 B1 C43 C48 -96.2(3) . . . . ?
C36 C31 C32 C33 -0.9(5) . . . . ?
C37 B1 C25A C26A -31.2(7) . . . . ?
C37 B1 C25A C30A 153.0(5) . . . . ?
C37 B1 C25B C26B -35.3(5) . . . . ?
C37 B1 C25B C30B 148.1(4) . . . . ?
C37 B1 C36 C31 -81.4(3) . . . . ?
C37 B1 C36 C35 94.6(3) . . . . ?
C37 B1 C43 C44 -37.4(4) . . . . ?
C37 B1 C43 C48 144.7(3) . . . . ?
C37 C38 C39 C40 0.4(5) . . . . ?
C38 C37 C42 C41 -0.6(4) . . . . ?
C38 C39 C40 C41 -0.2(5) . . . . ?
C39 C40 C41 C42 -0.3(5) . . . . ?
C40 C41 C42 C37 0.7(5) . . . . ?
C42 C37 C38 C39 0.0(4) . . . . ?
C43 B1 C25A C26A 91.6(6) . . . . ?
C43 B1 C25A C30A -84.3(7) . . . . ?
C43 B1 C25B C26B 81.8(4) . . . . ?
C43 B1 C25B C30B -94.8(4) . . . . ?
C43 B1 C36 C31 159.3(3) . . . . ?
C43 B1 C36 C35 -24.8(4) . . . . ?
C43 B1 C37 C38 142.7(3) . . . . ?
C43 B1 C37 C42 -37.6(3) . . . . ?
C43 C44 C45 C46 0.6(5) . . . . ?
C44 C43 C48 C47 1.6(4) . . . . ?
C44 C45 C46 C47 1.6(5) . . . . ?
C45 C46 C47 C48 -2.2(4) . . . . ?
C46 C47 C48 C43 0.5(4) . . . . ?
C48 C43 C44 C45 -2.1(5) . . . . ?
Fe1 C1 C2 C3 58.67(19) . . . . ?
Fe1 C1 C2 C7 -130.9(3) . . . . ?
Fe1 C1 C5 C4 -61.7(2) . . . . ?
Fe1 C1 C5 C10 122.4(3) . . . . ?
Fe1 C2 C3 C4 62.08(19) . . . . ?
Fe1 C2 C3 C8 -128.5(3) . . . . ?
Fe1 C3 C4 C5 59.4(2) . . . . ?
Fe1 C3 C4 C9 -129.9(3) . . . . ?
Fe1 C4 C5 C1 61.6(2) . . . . ?
Fe1 C4 C5 C10 -122.5(3) . . . . ?
Fe1 P1 C11A C12A 56.8(6) . . . . ?
Fe1 P1 C19B C20B -168.9(7) . . . . ?
Fe1 P1 C22B C23B -71.6(4) . . . . ?
Fe1 P2A C12A C11A 23.4(7) . . . . ?
Fe1 P2A C16A C17A -176.8(13) . . . . ?
Fe1 P2B C12B C11B -52.3(4) . . . . ?
Fe1 P2B C16B C17B 157.4(10) . . . . ?
P1 C11A C12A P2A -44.5(7) . . . . ?
P1 C19A C20A C21A 176.8(12) . . . . ?
P1 C22A C23A C24A 169.9(13) . . . . ?
P1 C11B C12B P2B 48.3(5) . . . . ?
P1 C19B C20B C21B 169.4(7) . . . . ?
P1 C22B C23B C24B -169.7(6) . . . . ?
P2A C13A C14A C15A -41(7) . . . . ?
P2A C16A C17A C18A -177.7(19) . . . . ?
C12A P2A C16A C17A 52(2) . . . . ?
C13A P2A C12A C11A -96.6(7) . . . . ?
C13A P2A C16A C17A -53.7(19) . . . . ?
C16A P2A C12A C11A 158.6(10) . . . . ?
C19A P1 C11A C12A -81.4(9) . . . . ?
C22A P1 C11A C12A -174.7(5) . . . . ?
P2B C13B C14B C15B -165.6(11) . . . . ?
P2B C16B C17B C18B 151.5(12) . . . . ?
C11B P1 C19B C20B -54.1(10) . . . . ?
C11B P1 C22B C23B 177.4(3) . . . . ?
C12B P2B C16B C17B 39.0(14) . . . . ?
C13B P2B C12B C11B -175.5(4) . . . . ?
C13B P2B C16B C17B -71.0(13) . . . . ?
C16B P2B C12B C11B 75.0(7) . . . . ?
C19B P1 C22B C23B 71.6(5) . . . . ?
C22B P1 C19B C20B 51.8(11) . . . . ?
